data_7023917
loop_
_publ_author_name
'Pang, Haijun'
'G\'omez-Garc\'ia, Carlos J'
'Peng, Jun'
'Ma, Huiyuan'
'Zhang, Chunjing'
'Wu, Qingyin'

_publ_section_title
;
 Monolacunary Keggin polyoxometalates connected to ten 4d or 4f metal
 atoms.
;
_journal_issue 47
_journal_name_full 'Dalton transactions (Cambridge, England : 2003)'
_journal_page_first 16596
_journal_page_last 16601
_journal_paper_doi 10.1039/c3dt51899j
_journal_volume 42
_journal_year 2013
_chemical_formula_sum 'Ag3 H55 O105 Pr4 Si2 W22'
_chemical_formula_weight 6723.2520
_chemical_name_systematic
; 
 ? 
;
_space_group_IT_number 2
_symmetry_cell_setting triclinic
_symmetry_space_group_name_Hall '-P 1'
_symmetry_space_group_name_H-M 'P -1'
_atom_sites_solution_primary direct
_atom_sites_solution_secondary difmap
_audit_creation_method SHELXL-97
_cell_angle_alpha 94.681(5)
_cell_angle_beta 92.263(5)
_cell_angle_gamma 105.038(5)
_cell_formula_units_Z 1
_cell_length_a 12.343(5)
_cell_length_b 13.215(5)
_cell_length_c 18.025(5)
_cell_measurement_temperature 571(2)
_cell_volume 2824.3(18)
_computing_cell_refinement 'Bruker SMART'
_computing_data_collection 'Bruker SMART'
_computing_data_reduction 'Bruker SAINT'
_computing_molecular_graphics 'Bruker SHELXTL'
_computing_publication_material 'Bruker SHELXTL'
_computing_structure_refinement 'SHELXL-97 (Sheldrick, 1997)'
_computing_structure_solution 'SHELXS-97 (Sheldrick, 1990)'
_diffrn_ambient_temperature 571(2)
_diffrn_measured_fraction_theta_full 0.990
_diffrn_measured_fraction_theta_max 0.836
_diffrn_radiation_monochromator graphite
_diffrn_radiation_source 'fine-focus sealed tube'
_diffrn_radiation_type MoK\a
_diffrn_radiation_wavelength 0.71069
_diffrn_reflns_av_R_equivalents 0.0675
_diffrn_reflns_av_sigmaI/netI 0.1976
_diffrn_reflns_limit_h_max 16
_diffrn_reflns_limit_h_min -16
_diffrn_reflns_limit_k_max 16
_diffrn_reflns_limit_k_min -15
_diffrn_reflns_limit_l_max 23
_diffrn_reflns_limit_l_min -19
_diffrn_reflns_number 21436
_diffrn_reflns_theta_full 25.00
_diffrn_reflns_theta_max 28.71
_diffrn_reflns_theta_min 4.40
_exptl_absorpt_coefficient_mu 24.630
_exptl_absorpt_correction_T_max 0.004
_exptl_absorpt_correction_T_min 0.002
_exptl_absorpt_correction_type empirical
_exptl_crystal_colour green
_exptl_crystal_density_diffrn 3.892
_exptl_crystal_density_method 'not measured'
_exptl_crystal_description block
_exptl_crystal_F_000 2849.0
_exptl_crystal_size_max 0.26
_exptl_crystal_size_mid 0.24
_exptl_crystal_size_min 0.22
_platon_squeeze_details
;
The free water molecules were highly disordered and could not be modeled properly, thus the SQUEEZE routine of PLATON was applied to remove the contributions to the scattering from the solvent molecules. The reported refinements are of the guest-free structures using the *.hkp files produced via the SQUEEZE routine. 
;
_refine_diff_density_max 8.491
_refine_diff_density_min -6.795
_refine_diff_density_rms 0.499
_refine_ls_extinction_method none
_refine_ls_goodness_of_fit_ref 1.006
_refine_ls_hydrogen_treatment refall
_refine_ls_matrix_type full
_refine_ls_number_parameters 601
_refine_ls_number_reflns 12208
_refine_ls_number_restraints 252
_refine_ls_restrained_S_all 0.996
_refine_ls_R_factor_all 0.1197
_refine_ls_R_factor_gt 0.0556
_refine_ls_shift/su_max 0.001
_refine_ls_shift/su_mean 0.000
_refine_ls_structure_factor_coef Fsqd
_refine_ls_weighting_details 'calc w=1/[\s^2^(Fo^2^)+(0.0003P)^2^+0.0120P] where P=(Fo^2^+2Fc^2^)/3'
_refine_ls_weighting_scheme calc
_refine_ls_wR_factor_gt 0.0767
_refine_ls_wR_factor_ref 0.0811
_reflns_number_gt 5878
_reflns_number_total 14604
_reflns_threshold_expression >2sigma(I)
_cod_data_source_file c3dt51899j_2.cif
_cod_data_source_block Compound2
_cod_depositor_comments
;
The following automatic conversions were performed:

'_symmetry_cell_setting' value 'Triclinic' changed to 'triclinic'
according to /home/saulius/struct/CIF-dictionaries/cif_core.dic
dictionary named 'cif_core.dic' version 2.4.2 from 2011-04-26.

Automatic conversion script
Id: cif_fix_values 1891 2012-01-12 08:04:46Z andrius 
;
_cod_original_sg_symbol_H-M 'P-1   '
_cod_database_code 7023917

loop_
_symmetry_equiv_pos_as_xyz
'x, y, z'
'-x, -y, -z'

loop_
_atom_site_label
_atom_site_type_symbol
_atom_site_fract_x
_atom_site_fract_y
_atom_site_fract_z
_atom_site_U_iso_or_equiv
_atom_site_adp_type
_atom_site_occupancy
_atom_site_symmetry_multiplicity
_atom_site_calc_flag
_atom_site_refinement_flags
W1 W 0.72471(8) -0.27019(8) 1.34037(5) 0.0189(2) Uani 1 1 d .
W2 W 0.32989(9) -0.24098(8) 1.37092(5) 0.0192(2) Uani 1 1 d .
W3 W 0.71262(8) -0.12128(7) 1.09176(5) 0.0171(2) Uani 1 1 d .
W4 W 0.45337(8) -0.27311(7) 1.04588(5) 0.0175(2) Uani 1 1 d .
W5 W 0.80034(8) -0.02677(8) 1.28826(5) 0.0181(2) Uani 1 1 d .
W6 W 0.33404(8) -0.06397(7) 1.14676(5) 0.0157(2) Uani 1 1 d .
W7 W 0.63716(8) -0.36931(7) 1.14211(5) 0.0186(2) Uani 1 1 d .
W8 W 0.25521(8) -0.34198(8) 1.19290(5) 0.0190(2) Uani 1 1 d .
W9 W 0.59012(8) 0.08292(7) 1.19148(5) 0.0162(2) Uani 1 1 d .
W10 W 0.61098(8) -0.07795(7) 1.41882(5) 0.0165(2) Uani 1 1 d .
W11 W 0.43625(9) -0.43670(7) 1.29018(5) 0.0203(3) Uani 1 1 d .
Pr1 Pr 0.37677(11) 0.07788(10) 1.35281(6) 0.0204(3) Uani 1 1 d .
Pr2 Pr 0.22810(11) -0.37267(10) 0.86292(6) 0.0191(3) Uani 1 1 d .
Ag1 Ag 0.9528(2) -0.0074(2) 0.94115(14) 0.0753(9) Uani 1 1 d .
Ag2 Ag 0.5000 0.0000 1.0000 0.0341(8) Uani 1 2 d S
Si1 Si 0.5253(6) -0.1756(5) 1.2341(3) 0.0130(14) Uani 1 1 d .
O1W O 0.2979(17) 0.2087(17) 1.4279(10) 0.069(6) Uani 1 1 d U
O1 O 0.4811(11) -0.1888(11) 1.4156(7) 0.018(3) Uani 1 1 d U
O2W O 0.1843(16) -0.2408(17) 0.9583(9) 0.065(7) Uani 1 1 d .
O2 O 0.7392(11) -0.2620(11) 1.0993(7) 0.015(3) Uani 1 1 d U
O3W O 0.904(2) -0.068(2) 0.8100(14) 0.120(9) Uani 1 1 d U
O3 O 0.3758(14) -0.3821(14) 0.7720(8) 0.042(5) Uani 1 1 d U
O4W O 0.5227(17) 0.2308(13) 1.4170(9) 0.059(6) Uani 1 1 d .
O4 O 0.3051(12) -0.4603(11) 1.2261(7) 0.022(4) Uani 1 1 d U
O5W O 0.1479(16) -0.4695(15) 0.9732(9) 0.058(6) Uani 1 1 d .
O5 O 0.9282(14) 0.0617(13) 1.2969(9) 0.041(5) Uani 1 1 d .
O6W O 0.1376(15) -0.5303(14) 0.7803(9) 0.053(6) Uani 1 1 d .
O6 O 0.5933(11) -0.1899(11) 1.0174(7) 0.018(3) Uani 1 1 d U
O7W O 0.3253(15) 0.2270(12) 1.2800(9) 0.044(5) Uani 1 1 d .
O7 O 0.1270(12) -0.4066(11) 1.1524(7) 0.019(3) Uani 1 1 d U
O8W O 0.0168(15) -0.3963(13) 0.8612(10) 0.060(6) Uani 1 1 d .
O8 O 0.7198(11) -0.3154(10) 1.2332(7) 0.014(3) Uani 1 1 d U
O9W O 1.001(3) -0.143(3) 0.9711(17) 0.152(11) Uani 1 1 d U
O9 O 0.5688(11) -0.2237(10) 1.1559(7) 0.013(3) Uani 1 1 d U
O10W O 0.1501(15) -0.3075(18) 0.7474(11) 0.072(7) Uani 1 1 d .
O10 O 0.3338(11) -0.1975(11) 0.8470(7) 0.014(3) Uani 1 1 d U
O11W O 0.1676(14) 0.0140(13) 1.3521(8) 0.044(5) Uani 1 1 d .
O11 O 0.3067(14) -0.5341(13) 0.8802(8) 0.040(4) Uani 1 1 d U
O12 O 0.4030(11) -0.1531(11) 1.0678(6) 0.014(3) Uani 1 1 d U
O13 O 0.3020(12) 0.0059(11) 1.2220(7) 0.020(4) Uani 1 1 d .
O14 O 0.2512(11) -0.2612(11) 1.4477(7) 0.017(3) Uani 1 1 d U
O15 O 0.4811(10) -0.0698(10) 1.2160(6) 0.009(3) Uani 1 1 d U
O16 O 0.6277(11) -0.1442(11) 1.3016(7) 0.017(3) Uani 1 1 d U
O17 O 0.7880(12) -0.0925(11) 1.1877(7) 0.020(3) Uani 1 1 d U
O18 O 0.7036(11) 0.0560(11) 1.2554(7) 0.017(3) Uani 1 1 d .
O19 O 0.2653(11) -0.2021(11) 1.1748(7) 0.019(3) Uani 1 1 d U
O20 O 0.3455(12) -0.3471(11) 1.1095(7) 0.021(3) Uani 1 1 d U
O21 O 0.8102(12) -0.3421(12) 1.3788(7) 0.025(4) Uani 1 1 d U
O22 O 0.6965(11) -0.1979(11) 1.4236(7) 0.018(3) Uani 1 1 d U
O23 O 0.4235(10) -0.2680(9) 1.2585(6) 0.005(3) Uani 1 1 d U
O24 O 0.5389(12) 0.0078(12) 1.3844(7) 0.023(4) Uani 1 1 d U
O25 O 0.6312(12) -0.0424(12) 1.5108(7) 0.026(4) Uani 1 1 d U
O26 O 0.6416(11) -0.0201(11) 1.1087(7) 0.018(3) Uani 1 1 d U
O27 O 0.3844(11) -0.3205(11) 0.9581(7) 0.016(3) Uani 1 1 d U
O28 O 0.5286(12) 0.1367(11) 1.2632(7) 0.021(4) Uani 1 1 d .
O29 O 0.2338(13) -0.0506(12) 1.0790(8) 0.030(4) Uani 1 1 d U
O30 O 0.8384(11) -0.1519(11) 1.3177(7) 0.016(3) Uani 1 1 d U
O31 O 0.7568(11) 0.0033(10) 1.3862(6) 0.014(3) Uani 1 1 d U
O32 O 0.4586(11) 0.0485(11) 1.1240(6) 0.015(3) Uani 1 1 d U
O33 O 0.8239(12) -0.0591(12) 1.0360(7) 0.027(4) Uani 1 1 d U
O34 O 0.3270(12) -0.1131(12) 1.3424(7) 0.024(4) Uani 1 1 d U
O35 O 0.4228(12) -0.5605(11) 1.3125(7) 0.020(3) Uani 1 1 d U
O36 O 0.3602(13) -0.3870(12) 1.3684(7) 0.027(4) Uani 1 1 d U
O37 O 0.5812(12) -0.3695(12) 1.3374(7) 0.023(4) Uani 1 1 d U
O38 O 0.2093(12) -0.3160(11) 1.2933(7) 0.019(3) Uani 1 1 d U
O39 O 0.5376(11) -0.3821(10) 1.0627(6) 0.013(3) Uani 1 1 d U
O40 O 0.5146(12) -0.4318(11) 1.1976(7) 0.020(3) Uani 1 1 d U

loop_
_atom_site_aniso_label
_atom_site_aniso_U_11
_atom_site_aniso_U_22
_atom_site_aniso_U_33
_atom_site_aniso_U_23
_atom_site_aniso_U_13
_atom_site_aniso_U_12
W1 0.0248(6) 0.0158(6) 0.0204(5) 0.0015(4) 0.0024(5) 0.0128(5)
W2 0.0256(6) 0.0144(5) 0.0197(5) 0.0019(4) 0.0069(5) 0.0082(5)
W3 0.0234(6) 0.0106(5) 0.0167(5) 0.0010(4) 0.0063(4) 0.0030(5)
W4 0.0290(6) 0.0094(5) 0.0143(5) -0.0015(4) 0.0030(4) 0.0059(5)
W5 0.0189(6) 0.0163(6) 0.0190(5) 0.0000(4) 0.0024(4) 0.0049(5)
W6 0.0229(6) 0.0106(5) 0.0152(5) -0.0001(4) 0.0008(4) 0.0077(4)
W7 0.0301(6) 0.0098(5) 0.0189(5) 0.0003(4) 0.0083(5) 0.0099(5)
W8 0.0231(6) 0.0114(5) 0.0206(5) -0.0001(4) 0.0033(4) 0.0016(5)
W9 0.0272(6) 0.0057(5) 0.0170(5) 0.0024(4) 0.0050(4) 0.0056(4)
W10 0.0236(6) 0.0146(5) 0.0144(4) 0.0009(4) 0.0038(4) 0.0100(5)
W11 0.0313(7) 0.0083(5) 0.0227(5) 0.0036(4) 0.0071(5) 0.0061(5)
Pr1 0.0281(8) 0.0188(8) 0.0167(6) 0.0008(6) 0.0012(6) 0.0108(6)
Pr2 0.0197(8) 0.0112(7) 0.0264(7) -0.0016(6) 0.0046(6) 0.0047(6)
Ag1 0.072(2) 0.089(2) 0.0746(17) 0.0215(17) 0.0100(15) 0.0332(17)
Ag2 0.059(2) 0.0232(17) 0.0216(13) 0.0059(12) 0.0153(14) 0.0104(15)
Si1 0.017(4) 0.007(3) 0.014(3) 0.000(3) 0.005(3) 0.002(3)
O1W 0.069(6) 0.069(6) 0.068(6) 0.0068(12) 0.0044(11) 0.0183(18)
O1 0.018(3) 0.018(3) 0.018(3) 0.0014(10) 0.0015(10) 0.0050(13)
O2W 0.072(15) 0.094(18) 0.043(11) -0.033(11) -0.004(10) 0.061(14)
O2 0.015(3) 0.015(3) 0.015(3) 0.0013(10) 0.0010(10) 0.0040(13)
O3W 0.120(9) 0.120(9) 0.120(9) 0.0110(13) 0.0078(12) 0.032(3)
O3 0.042(5) 0.042(5) 0.042(5) 0.0039(11) 0.0031(11) 0.0113(15)
O4W 0.115(18) 0.030(12) 0.036(10) 0.016(9) 0.041(11) 0.016(12)
O4 0.022(4) 0.022(4) 0.022(4) 0.0016(11) 0.0018(10) 0.0058(13)
O5W 0.064(15) 0.063(15) 0.058(12) 0.012(11) 0.046(11) 0.031(12)
O5 0.042(12) 0.022(11) 0.053(11) -0.006(9) 0.009(9) -0.001(9)
O6W 0.041(13) 0.039(13) 0.065(12) -0.020(10) -0.001(10) -0.009(10)
O6 0.018(3) 0.019(3) 0.018(3) 0.0014(10) 0.0010(10) 0.0050(13)
O7W 0.073(14) 0.013(10) 0.051(10) 0.012(8) 0.028(10) 0.016(9)
O7 0.019(4) 0.019(4) 0.019(3) 0.0013(10) 0.0017(10) 0.0051(13)
O8W 0.049(13) 0.026(12) 0.091(14) -0.008(11) 0.033(11) -0.016(10)
O8 0.014(3) 0.014(3) 0.015(3) 0.0012(10) 0.0009(10) 0.0036(13)
O9W 0.152(11) 0.152(11) 0.153(11) 0.0148(15) 0.0095(12) 0.040(3)
O9 0.013(3) 0.013(3) 0.014(3) 0.0011(8) 0.0008(7) 0.0039(11)
O10W 0.028(12) 0.093(19) 0.089(15) 0.032(14) -0.025(11) -0.001(12)
O10 0.014(3) 0.014(3) 0.014(3) 0.0009(10) 0.0007(10) 0.0038(13)
O11W 0.045(12) 0.034(12) 0.046(10) 0.006(9) -0.008(9) 0.000(9)
O11 0.040(5) 0.040(5) 0.040(4) 0.0036(11) 0.0028(11) 0.0109(15)
O12 0.014(3) 0.014(3) 0.013(3) 0.0012(10) 0.0012(10) 0.0037(13)
O13 0.042(11) 0.007(8) 0.011(7) 0.002(6) -0.002(7) 0.008(7)
O14 0.017(3) 0.017(3) 0.017(3) 0.0016(8) 0.0011(7) 0.0044(11)
O15 0.009(3) 0.009(3) 0.009(3) 0.0011(10) 0.0006(10) 0.0023(12)
O16 0.017(3) 0.017(3) 0.018(3) 0.0018(10) 0.0008(10) 0.0049(13)
O17 0.020(4) 0.020(4) 0.020(4) 0.0019(10) 0.0013(10) 0.0054(13)
O18 0.006(8) 0.021(9) 0.021(8) 0.003(7) 0.003(6) -0.004(7)
O19 0.019(4) 0.019(4) 0.019(4) 0.0016(10) 0.0016(10) 0.0047(13)
O20 0.020(4) 0.021(4) 0.021(4) 0.0023(11) 0.0013(10) 0.0054(13)
O21 0.026(4) 0.026(4) 0.025(4) 0.0025(11) 0.0012(10) 0.0070(14)
O22 0.018(3) 0.018(3) 0.018(3) 0.0020(10) 0.0011(10) 0.0050(13)
O23 0.005(3) 0.004(3) 0.005(3) 0.0006(10) 0.0004(10) 0.0012(12)
O24 0.023(4) 0.023(4) 0.023(4) 0.0023(11) 0.0011(10) 0.0062(13)
O25 0.026(4) 0.025(4) 0.026(4) 0.0028(11) 0.0015(10) 0.0068(14)
O26 0.018(4) 0.018(4) 0.018(3) 0.0020(10) 0.0008(10) 0.0049(13)
O27 0.017(3) 0.016(3) 0.016(3) 0.0014(10) 0.0012(10) 0.0047(13)
O28 0.027(10) 0.006(8) 0.030(8) 0.004(7) 0.014(7) 0.001(7)
O29 0.030(4) 0.030(4) 0.030(4) 0.0028(11) 0.0014(10) 0.0076(14)
O30 0.016(3) 0.016(3) 0.016(3) 0.0015(8) 0.0008(7) 0.0045(11)
O31 0.014(3) 0.014(3) 0.014(3) 0.0012(10) 0.0009(10) 0.0038(13)
O32 0.015(3) 0.015(3) 0.015(3) 0.0011(10) 0.0006(10) 0.0044(13)
O33 0.026(4) 0.027(4) 0.027(4) 0.0020(11) 0.0024(10) 0.0070(14)
O34 0.024(4) 0.023(4) 0.024(4) 0.0024(11) 0.0021(10) 0.0058(13)
O35 0.021(4) 0.020(4) 0.020(4) 0.0021(10) 0.0016(10) 0.0051(13)
O36 0.028(4) 0.027(4) 0.027(4) 0.0029(11) 0.0018(10) 0.0069(14)
O37 0.023(4) 0.023(4) 0.023(4) 0.0018(11) 0.0016(10) 0.0064(13)
O38 0.019(4) 0.019(4) 0.020(3) 0.0014(10) 0.0017(10) 0.0052(13)
O39 0.013(3) 0.013(3) 0.013(3) 0.0010(10) 0.0005(10) 0.0033(13)
O40 0.020(4) 0.019(4) 0.020(3) 0.0022(10) 0.0016(10) 0.0050(13)

loop_
_atom_type_symbol
_atom_type_description
_atom_type_scat_dispersion_real
_atom_type_scat_dispersion_imag
_atom_type_scat_source
O O 0.0106 0.0060 'International Tables Vol C Tables 4.2.6.8 and 6.1.1.4'
Si Si 0.0817 0.0704 'International Tables Vol C Tables 4.2.6.8 and 6.1.1.4'
Ag Ag -0.8971 1.1015 'International Tables Vol C Tables 4.2.6.8 and 6.1.1.4'
Pr Pr -0.2180 2.8214 'International Tables Vol C Tables 4.2.6.8 and 6.1.1.4'
W W -0.8490 6.8722 'International Tables Vol C Tables 4.2.6.8 and 6.1.1.4'
H H 0.0000 0.0000 'International Tables Vol C Tables 4.2.6.8 and 6.1.1.4'

loop_
_geom_angle_atom_site_label_1
_geom_angle_atom_site_label_2
_geom_angle_atom_site_label_3
_geom_angle
_geom_angle_site_symmetry_1
_geom_angle_site_symmetry_3
O21 W1 O22 100.4(6) . .
O21 W1 O30 98.9(6) . .
O22 W1 O30 91.0(6) . .
O21 W1 O37 100.6(7) . .
O22 W1 O37 92.1(6) . .
O30 W1 O37 159.3(6) . .
O21 W1 O8 102.1(6) . .
O22 W1 O8 157.5(6) . .
O30 W1 O8 84.7(5) . .
O37 W1 O8 84.6(6) . .
O21 W1 O16 169.6(6) . .
O22 W1 O16 72.4(5) . .
O30 W1 O16 74.1(5) . .
O37 W1 O16 87.4(6) . .
O8 W1 O16 85.1(5) . .
O14 W2 O34 107.2(6) . .
O14 W2 O1 102.3(6) . .
O34 W2 O1 92.8(6) . .
O14 W2 O38 97.8(6) . .
O34 W2 O38 92.2(6) . .
O1 W2 O38 156.7(5) . .
O14 W2 O36 92.8(6) . .
O34 W2 O36 159.7(5) . .
O1 W2 O36 85.4(6) . .
O38 W2 O36 82.1(6) . .
O14 W2 O23 163.2(5) . .
O34 W2 O23 87.8(5) . .
O1 W2 O23 83.9(4) . .
O38 W2 O23 73.5(5) . .
O36 W2 O23 72.0(5) . .
O33 W3 O26 101.9(6) . .
O33 W3 O17 100.5(6) . .
O26 W3 O17 92.8(6) . .
O33 W3 O6 102.5(6) . .
O26 W3 O6 88.1(6) . .
O17 W3 O6 156.2(5) . .
O33 W3 O2 102.6(6) . .
O26 W3 O2 155.5(5) . .
O17 W3 O2 82.6(6) . .
O6 W3 O2 86.7(6) . .
O33 W3 O9 172.3(6) . .
O26 W3 O9 84.8(5) . .
O17 W3 O9 82.6(5) . .
O6 W3 O9 73.8(5) . .
O2 W3 O9 70.7(5) . .
O27 W4 O12 101.2(6) . .
O27 W4 O20 100.5(6) . .
O12 W4 O20 89.1(6) . .
O27 W4 O6 100.6(6) . .
O12 W4 O6 91.2(6) . .
O20 W4 O6 158.4(6) . .
O27 W4 O39 101.6(6) . .
O12 W4 O39 157.2(5) . .
O20 W4 O39 86.1(5) . .
O6 W4 O39 85.3(5) . .
O27 W4 O9 170.2(5) . .
O12 W4 O9 87.4(5) . .
O20 W4 O9 84.1(5) . .
O6 W4 O9 74.3(5) . .
O39 W4 O9 70.0(5) . .
O5 W5 O31 96.9(6) . .
O5 W5 O18 102.3(7) . .
O31 W5 O18 86.3(5) . .
O5 W5 O17 104.9(6) . .
O31 W5 O17 158.2(6) . .
O18 W5 O17 88.3(6) . .
O5 W5 O30 101.2(7) . .
O31 W5 O30 90.8(5) . .
O18 W5 O30 156.4(6) . .
O17 W5 O30 85.9(6) . .
O5 W5 O16 168.8(6) . .
O31 W5 O16 72.6(5) . .
O18 W5 O16 81.1(5) . .
O17 W5 O16 85.8(5) . .
O30 W5 O16 75.7(5) . .
O13 W6 O29 101.0(7) . .
O13 W6 O19 97.6(6) . .
O29 W6 O19 101.0(7) . .
O13 W6 O32 94.0(6) . .
O29 W6 O32 98.9(6) . .
O19 W6 O32 154.5(6) . .
O13 W6 O12 167.9(6) . .
O29 W6 O12 91.0(6) . .
O19 W6 O12 81.2(5) . .
O32 W6 O12 82.7(5) . .
O13 W6 O15 85.4(6) . .
O29 W6 O15 169.4(5) . .
O19 W6 O15 86.3(5) . .
O32 W6 O15 72.1(5) . .
O12 W6 O15 82.5(5) . .
O11 W7 O39 101.1(7) 2_647 .
O11 W7 O40 103.5(7) 2_647 .
O39 W7 O40 88.0(6) . .
O11 W7 O8 99.1(7) 2_647 .
O39 W7 O8 159.7(6) . .
O40 W7 O8 88.1(5) . .
O11 W7 O2 98.6(7) 2_647 .
O39 W7 O2 89.8(6) . .
O40 W7 O2 157.8(6) . .
O8 W7 O2 86.3(6) . .
O11 W7 O9 170.8(6) 2_647 .
O39 W7 O9 74.3(5) . .
O40 W7 O9 84.5(5) . .
O8 W7 O9 85.5(5) . .
O2 W7 O9 73.7(5) . .
O7 W8 O19 102.3(6) . .
O7 W8 O20 99.9(6) . .
O19 W8 O20 86.5(6) . .
O7 W8 O38 98.0(6) . .
O19 W8 O38 90.7(5) . .
O20 W8 O38 162.1(6) . .
O7 W8 O4 100.1(7) . .
O19 W8 O4 157.4(6) . .
O20 W8 O4 87.3(6) . .
O38 W8 O4 88.6(5) . .
O7 W8 O23 173.2(5) . .
O19 W8 O23 83.0(5) . .
O20 W8 O23 84.5(5) . .
O38 W8 O23 77.6(5) . .
O4 W8 O23 74.8(5) . .
O28 W9 O10 101.3(6) . 2_657
O28 W9 O18 93.9(6) . .
O10 W9 O18 101.2(6) 2_657 .
O28 W9 O32 95.0(6) . .
O10 W9 O32 98.4(6) 2_657 .
O18 W9 O32 156.5(6) . .
O28 W9 O26 166.1(6) . .
O10 W9 O26 92.5(5) 2_657 .
O18 W9 O26 85.1(5) . .
O32 W9 O26 81.0(5) . .
O28 W9 O15 85.8(5) . .
O10 W9 O15 168.4(5) 2_657 .
O18 W9 O15 87.4(5) . .
O32 W9 O15 71.6(5) . .
O26 W9 O15 80.3(5) . .
O25 W10 O24 104.8(7) . .
O25 W10 O1 100.8(6) . .
O24 W10 O1 93.1(6) . .
O25 W10 O31 99.4(6) . .
O24 W10 O31 92.8(6) . .
O1 W10 O31 156.7(5) . .
O25 W10 O22 93.6(6) . .
O24 W10 O22 161.6(5) . .
O1 W10 O22 84.5(6) . .
O31 W10 O22 82.8(5) . .
O25 W10 O16 163.2(6) . .
O24 W10 O16 90.7(5) . .
O1 W10 O16 84.6(5) . .
O31 W10 O16 72.8(5) . .
O22 W10 O16 70.9(5) . .
O35 W11 O36 99.6(6) . .
O35 W11 O4 99.3(7) . .
O36 W11 O4 89.5(6) . .
O35 W11 O37 99.8(7) . .
O36 W11 O37 93.2(6) . .
O4 W11 O37 160.0(6) . .
O35 W11 O40 103.6(6) . .
O36 W11 O40 156.7(6) . .
O4 W11 O40 84.6(6) . .
O37 W11 O40 85.1(6) . .
O35 W11 O23 170.9(6) . .
O36 W11 O23 75.4(5) . .
O4 W11 O23 73.3(5) . .
O37 W11 O23 88.2(5) . .
O40 W11 O23 81.3(5) . .
O34 Pr1 O4W 139.6(6) . .
O34 Pr1 O24 67.6(5) . .
O4W Pr1 O24 74.7(6) . .
O34 Pr1 O13 70.0(4) . .
O4W Pr1 O13 138.4(4) . .
O24 Pr1 O13 108.4(5) . .
O34 Pr1 O11W 72.1(5) . .
O4W Pr1 O11W 135.1(6) . .
O24 Pr1 O11W 136.3(5) . .
O13 Pr1 O11W 71.7(5) . .
O34 Pr1 O28 107.1(4) . .
O4W Pr1 O28 72.0(4) . .
O24 Pr1 O28 70.6(4) . .
O13 Pr1 O28 70.5(5) . .
O11W Pr1 O28 139.6(5) . .
O34 Pr1 O25 78.8(5) . 2_658
O4W Pr1 O25 76.7(5) . 2_658
O24 Pr1 O25 72.7(4) . 2_658
O13 Pr1 O25 144.7(5) . 2_658
O11W Pr1 O25 83.6(5) . 2_658
O28 Pr1 O25 136.7(5) . 2_658
O34 Pr1 O1W 131.4(5) . .
O4W Pr1 O1W 65.9(6) . .
O24 Pr1 O1W 129.4(6) . .
O13 Pr1 O1W 122.1(6) . .
O11W Pr1 O1W 69.4(6) . .
O28 Pr1 O1W 121.4(5) . .
O25 Pr1 O1W 68.6(6) 2_658 .
O34 Pr1 O7W 137.2(5) . .
O4W Pr1 O7W 82.3(6) . .
O24 Pr1 O7W 140.9(5) . .
O13 Pr1 O7W 69.9(5) . .
O11W Pr1 O7W 81.7(5) . .
O28 Pr1 O7W 72.4(5) . .
O25 Pr1 O7W 132.0(5) 2_658 .
O1W Pr1 O7W 63.5(5) . .
O10 Pr2 O6W 135.7(5) . .
O10 Pr2 O27 71.5(5) . .
O6W Pr2 O27 136.6(6) . .
O10 Pr2 O2W 68.7(6) . .
O6W Pr2 O2W 141.6(6) . .
O27 Pr2 O2W 72.1(5) . .
O10 Pr2 O3 71.4(5) . .
O6W Pr2 O3 77.3(6) . .
O27 Pr2 O3 85.7(5) . .
O2W Pr2 O3 138.7(6) . .
O10 Pr2 O8W 114.0(5) . .
O6W Pr2 O8W 72.1(6) . .
O27 Pr2 O8W 135.6(5) . .
O2W Pr2 O8W 70.2(6) . .
O3 Pr2 O8W 138.7(6) . .
O10 Pr2 O10W 69.6(6) . .
O6W Pr2 O10W 74.1(7) . .
O27 Pr2 O10W 140.9(5) . .
O2W Pr2 O10W 97.1(7) . .
O3 Pr2 O10W 78.5(6) . .
O8W Pr2 O10W 67.0(6) . .
O10 Pr2 O5W 135.1(5) . .
O6W Pr2 O5W 89.0(6) . .
O27 Pr2 O5W 76.8(6) . .
O2W Pr2 O5W 71.9(6) . .
O3 Pr2 O5W 137.0(6) . .
O8W Pr2 O5W 69.9(6) . .
O10W Pr2 O5W 136.7(6) . .
O10 Pr2 O11 127.0(5) . .
O6W Pr2 O11 65.2(6) . .
O27 Pr2 O11 71.5(5) . .
O2W Pr2 O11 130.4(5) . .
O3 Pr2 O11 69.2(5) . .
O8W Pr2 O11 119.0(5) . .
O10W Pr2 O11 132.1(6) . .
O5W Pr2 O11 68.0(5) . .
O9W Ag1 Ag1 63.6(9) . 2_757
O9W Ag1 O9W 117.4(10) . 2_757
Ag1 Ag1 O9W 53.8(8) 2_757 2_757
O9W Ag1 O33 80.6(8) . .
Ag1 Ag1 O33 68.4(4) 2_757 .
O9W Ag1 O33 77.5(8) 2_757 .
O9W Ag1 O3W 96.6(11) . .
Ag1 Ag1 O3W 157.1(7) 2_757 .
O9W Ag1 O3W 144.1(11) 2_757 .
O33 Ag1 O3W 122.1(8) . .
O32 Ag2 O32 180.000(3) . 2_657
O32 Ag2 O12 66.2(4) . .
O32 Ag2 O12 113.8(4) 2_657 .
O32 Ag2 O12 113.8(4) . 2_657
O32 Ag2 O12 66.2(4) 2_657 2_657
O12 Ag2 O12 180.000(2) . 2_657
O23 Si1 O9 106.3(7) . .
O23 Si1 O16 109.2(7) . .
O9 Si1 O16 111.0(7) . .
O23 Si1 O15 111.0(7) . .
O9 Si1 O15 108.5(7) . .
O16 Si1 O15 110.8(8) . .
W10 O1 W2 143.5(8) . .
W7 O2 W3 121.9(6) . .
W11 O4 W8 120.5(8) . .
W4 O6 W3 120.7(6) . .
W7 O8 W1 150.2(7) . .
Ag1 O9W Ag1 62.6(9) . 2_757
Si1 O9 W7 126.2(7) . .
Si1 O9 W4 122.4(7) . .
W7 O9 W4 93.1(5) . .
Si1 O9 W3 121.7(7) . .
W7 O9 W3 93.5(4) . .
W4 O9 W3 90.9(4) . .
W9 O10 Pr2 163.7(7) 2_657 .
W7 O11 Pr2 158.3(8) 2_647 .
W4 O12 W6 147.3(7) . .
W4 O12 Ag2 113.4(5) . .
W6 O12 Ag2 95.6(5) . .
W6 O13 Pr1 140.6(8) . .
Si1 O15 W6 128.3(7) . .
Si1 O15 W9 125.3(7) . .
W6 O15 W9 96.8(5) . .
Si1 O16 W10 124.9(7) . .
Si1 O16 W5 122.4(7) . .
W10 O16 W5 94.6(5) . .
Si1 O16 W1 122.1(8) . .
W10 O16 W1 94.7(5) . .
W5 O16 W1 89.3(5) . .
W3 O17 W5 149.0(8) . .
W9 O18 W5 153.9(8) . .
W8 O19 W6 157.0(8) . .
W4 O20 W8 148.5(8) . .
W1 O22 W10 122.0(7) . .
Si1 O23 W8 126.7(7) . .
Si1 O23 W11 126.0(7) . .
W8 O23 W11 91.1(4) . .
Si1 O23 W2 120.2(6) . .
W8 O23 W2 91.4(4) . .
W11 O23 W2 91.4(4) . .
W10 O24 Pr1 158.0(7) . .
W10 O25 Pr1 153.9(8) . 2_658
W3 O26 W9 146.4(7) . .
W4 O27 Pr2 157.5(7) . .
W9 O28 Pr1 138.9(7) . .
W1 O30 W5 120.7(7) . .
W5 O31 W10 120.0(7) . .
W9 O32 W6 117.1(6) . .
W9 O32 Ag2 111.8(6) . .
W6 O32 Ag2 105.2(6) . .
W3 O33 Ag1 167.3(8) . .
W2 O34 Pr1 155.0(8) . .
W11 O36 W2 121.2(7) . .
W11 O37 W1 151.7(8) . .
W8 O38 W2 117.2(7) . .
W7 O39 W4 122.6(7) . .
W7 O40 W11 150.0(8) . .

loop_
_geom_bond_atom_site_label_1
_geom_bond_atom_site_label_2
_geom_bond_distance
_geom_bond_site_symmetry_2
W1 O21 1.751(15) .
W1 O22 1.806(12) .
W1 O30 1.895(13) .
W1 O37 1.907(15) .
W1 O8 1.969(12) .
W1 O16 2.419(14) .
W2 O14 1.720(11) .
W2 O34 1.815(15) .
W2 O1 1.932(14) .
W2 O38 2.000(14) .
W2 O36 2.056(16) .
W2 O23 2.419(10) .
W3 O33 1.797(13) .
W3 O26 1.792(14) .
W3 O17 1.892(14) .
W3 O6 1.934(14) .
W3 O2 1.986(14) .
W3 O9 2.343(12) .
W4 O27 1.753(13) .
W4 O12 1.867(13) .
W4 O20 1.917(12) .
W4 O6 1.906(13) .
W4 O39 2.017(13) .
W4 O9 2.340(13) .
W5 O5 1.695(16) .
W5 O31 1.907(11) .
W5 O18 1.923(14) .
W5 O17 1.928(13) .
W5 O30 1.940(14) .
W5 O16 2.322(14) .
W6 O13 1.696(12) .
W6 O29 1.755(16) .
W6 O19 1.921(14) .
W6 O32 1.925(13) .
W6 O12 2.117(12) .
W6 O15 2.183(13) .
W7 O11 1.634(17) 2_647
W7 O39 1.817(13) .
W7 O40 1.891(12) .
W7 O8 1.882(13) .
W7 O2 1.876(13) .
W7 O9 2.293(13) .
W8 O7 1.695(14) .
W8 O19 1.876(14) .
W8 O20 1.913(12) .
W8 O38 1.948(12) .
W8 O4 1.950(15) .
W8 O23 2.287(12) .
W9 O28 1.721(12) .
W9 O10 1.772(13) 2_657
W9 O18 1.902(14) .
W9 O32 1.922(14) .
W9 O26 2.163(13) .
W9 O15 2.205(12) .
W10 O25 1.677(13) .
W10 O24 1.747(15) .
W10 O1 1.865(14) .
W10 O31 1.980(13) .
W10 O22 2.126(14) .
W10 O16 2.258(12) .
W11 O35 1.685(14) .
W11 O36 1.891(13) .
W11 O4 1.893(15) .
W11 O37 1.909(15) .
W11 O40 1.960(12) .
W11 O23 2.388(12) .
Pr1 O34 2.427(15) .
Pr1 O4W 2.50(2) .
Pr1 O24 2.479(15) .
Pr1 O13 2.514(13) .
Pr1 O11W 2.499(17) .
Pr1 O28 2.532(12) .
Pr1 O25 2.540(13) 2_658
Pr1 O1W 2.52(2) .
Pr1 O7W 2.649(16) .
Pr2 O10 2.391(13) .
Pr2 O6W 2.441(17) .
Pr2 O27 2.449(13) .
Pr2 O2W 2.522(16) .
Pr2 O3 2.519(15) .
Pr2 O8W 2.544(18) .
Pr2 O10W 2.563(19) .
Pr2 O5W 2.546(16) .
Pr2 O11 2.597(17) .
Ag1 O9W 2.14(4) .
Ag1 Ag1 2.349(6) 2_757
Ag1 O9W 2.37(3) 2_757
Ag1 O33 2.401(13) .
Ag1 O3W 2.43(3) .
Ag2 O32 2.386(11) .
Ag2 O32 2.386(11) 2_657
Ag2 O12 2.507(13) .
Ag2 O12 2.507(13) 2_657
Si1 O23 1.612(13) .
Si1 O9 1.664(13) .
Si1 O16 1.665(16) .
Si1 O15 1.679(14) .
O9W Ag1 2.37(3) 2_757
O10 W9 1.772(13) 2_657
O11 W7 1.634(17) 2_647
O25 Pr1 2.540(13) 2_658

loop_
_platon_squeeze_void_nr
_platon_squeeze_void_average_x
_platon_squeeze_void_average_y
_platon_squeeze_void_average_z
_platon_squeeze_void_volume
_platon_squeeze_void_count_electrons
1 -0.003 -0.003 0.495 831.9 22.9
